data_7234705
loop_
_publ_author_name
'Yuichiro Watanabe'
'Hisahiro Sasabe'
'Daisuke Yokoyama'
'Teruo Beppu'
'Hiroshi Katagiri'
'Junji Kido'

_publ_section_title
;
 Synthesis, properties, and OLED characteristics of 2,2'-bipyridine-based
 electron-transport materials: the synergistic effect of molecular shape
 anisotropy and a weak hydrogen-bonding network on molecular orientation
;
_journal_name_full 'Journal of Materials Chemistry C'
_journal_page_first 3699
_journal_page_last 3704
_journal_paper_doi 10.1039/C5TC03737A
_journal_volume 4
_journal_year 2016
_chemical_formula_moiety 'C42 H28 N6'
_chemical_formula_sum 'C42 H28 N6'
_chemical_formula_weight 616.70
_chemical_name_systematic 6,6'-BPy3
_space_group_crystal_system monoclinic
_space_group_IT_number 15
_space_group_name_Hall '-C 2yc'
_space_group_name_H-M_alt 'C 1 2/c 1'
_atom_sites_solution_hydrogens geom
_atom_sites_solution_primary direct
_atom_sites_solution_secondary difmap
_cell_angle_alpha 90
_cell_angle_beta 95.426(5)
_cell_angle_gamma 90
_cell_formula_units_Z 4
_cell_length_a 32.776(12)
_cell_length_b 3.8953(14)
_cell_length_c 23.750(9)
_cell_measurement_reflns_used 3191
_cell_measurement_temperature 93
_cell_measurement_theta_max 30.6
_cell_measurement_theta_min 2.2
_cell_volume 3018.6(19)
_computing_cell_refinement 'CrystalClear-SM Expert 2.0 r15 (Rigaku, 2011)'
_computing_data_collection 'CrystalClear-SM Expert 2.0 r15 (Rigaku, 2011)'
_computing_data_reduction 'CrystalClear-SM Expert 2.0 r15 (Rigaku, 2011)'
_computing_molecular_graphics 'ORTEP-3 for Windows (Farrugia, 2012)'
_computing_publication_material 'Yadokari-XG (Wakita, Nemoto et al., 2009)'
_computing_structure_refinement 'SHELXL-2014 (Sheldrick, 2015)'
_computing_structure_solution 'SHELXT (Sheldrick, 2015)'
_diffrn_ambient_temperature 93
_diffrn_detector_area_resol_mean 28.5714
_diffrn_measured_fraction_theta_full 0.997
_diffrn_measured_fraction_theta_max 0.997
_diffrn_measurement_device_type 'Rigaku Saturn 70 CCD area detector'
_diffrn_measurement_method \w
_diffrn_radiation_type MoK\a
_diffrn_radiation_wavelength 0.71075
_diffrn_reflns_av_R_equivalents 0.0302
_diffrn_reflns_av_unetI/netI 0.0200
_diffrn_reflns_Laue_measured_fraction_full 0.997
_diffrn_reflns_Laue_measured_fraction_max 0.997
_diffrn_reflns_limit_h_max 42
_diffrn_reflns_limit_h_min -42
_diffrn_reflns_limit_k_max 5
_diffrn_reflns_limit_k_min -5
_diffrn_reflns_limit_l_max 30
_diffrn_reflns_limit_l_min -30
_diffrn_reflns_number 18153
_diffrn_reflns_point_group_measured_fraction_full 0.997
_diffrn_reflns_point_group_measured_fraction_max 0.997
_diffrn_reflns_theta_full 25.242
_diffrn_reflns_theta_max 27.496
_diffrn_reflns_theta_min 3.447
_diffrn_source 'Rotating Anode'
_exptl_absorpt_coefficient_mu 0.082
_exptl_absorpt_correction_T_max 1.000
_exptl_absorpt_correction_T_min 0.903
_exptl_absorpt_correction_type multi-scan
_exptl_absorpt_process_details '(REQAB; Jacobson, 1998)'
_exptl_crystal_colour Colorless
_exptl_crystal_density_diffrn 1.357
_exptl_crystal_description Prism
_exptl_crystal_F_000 1288
_exptl_crystal_size_max 0.330
_exptl_crystal_size_mid 0.130
_exptl_crystal_size_min 0.100
_refine_diff_density_max 0.323
_refine_diff_density_min -0.292
_refine_diff_density_rms 0.049
_refine_ls_extinction_coef .
_refine_ls_extinction_method none
_refine_ls_goodness_of_fit_ref 1.083
_refine_ls_hydrogen_treatment constr
_refine_ls_matrix_type full
_refine_ls_number_parameters 235
_refine_ls_number_reflns 3437
_refine_ls_number_restraints 16
_refine_ls_restrained_S_all 1.091
_refine_ls_R_factor_all 0.0601
_refine_ls_R_factor_gt 0.0505
_refine_ls_shift/su_max 0.000
_refine_ls_shift/su_mean 0.000
_refine_ls_structure_factor_coef Fsqd
_refine_ls_weighting_details 'w=1/[\s^2^(Fo^2^)+(0.0676P)^2^+1.9894P] where P=(Fo^2^+2Fc^2^)/3'
_refine_ls_weighting_scheme calc
_refine_ls_wR_factor_gt 0.1237
_refine_ls_wR_factor_ref 0.1316
_reflns_Friedel_coverage 0.000
_reflns_Friedel_fraction_full .
_reflns_Friedel_fraction_max .
_reflns_number_gt 2946
_reflns_number_total 3437
_reflns_threshold_expression 'I > 2\s(I)'
_cod_data_source_file J-Mater-Chem-C-2016-4-3699.cif
_cod_data_source_block ydkr2
_cod_depositor_comments
;
The following automatic conversions were performed:

data item '_exptl_absorpt_correction_type' value 'Multi-scan' was
changed to 'multi-scan' in accordance with the built-in table derived
from the CIF Core dictionary named 'cif_core.dic' version 2.4.5 last
updated on 2014-11-21.

Automatic conversion script
Id: cif_fix_values 6909 2019-04-08 15:41:33Z antanas 
;
_cod_original_sg_symbol_H-M 'C 2/c'
_cod_database_code 7234705
_shelx_space_group_comment
;
The symmetry employed for this shelxl refinement is uniquely defined
by the following loop, which should always be used as a source of
symmetry information in preference to the above space-group names.
They are only intended as comments.
;
_shelx_estimated_absorpt_t_min 0.973
_shelx_estimated_absorpt_t_max 0.992

loop_
_space_group_symop_operation_xyz
'x, y, z'
'-x, y, -z+1/2'
'x+1/2, y+1/2, z'
'-x+1/2, y+1/2, -z+1/2'
'-x, -y, -z'
'x, -y, z-1/2'
'-x+1/2, -y+1/2, -z'
'x+1/2, -y+1/2, z-1/2'

loop_
_atom_site_label
_atom_site_type_symbol
_atom_site_fract_x
_atom_site_fract_y
_atom_site_fract_z
_atom_site_U_iso_or_equiv
_atom_site_adp_type
_atom_site_occupancy
_atom_site_site_symmetry_order
_atom_site_calc_flag
_atom_site_refinement_flags_posn
_atom_site_refinement_flags_adp
_atom_site_refinement_flags_occupancy
_atom_site_disorder_assembly
_atom_site_disorder_group
N1 N 0.20218(3) 0.0801(3) 0.46835(5) 0.0210(3) Uani 1 1 d . . . . .
N2 N 0.14909(4) -0.7032(4) 0.19594(5) 0.0361(3) Uani 1 1 d . . . . .
C1 C 0.22846(4) 0.2312(4) 0.50737(5) 0.0209(3) Uani 1 1 d . . . . .
C2 C 0.21651(4) 0.3518(4) 0.55865(5) 0.0244(3) Uani 1 1 d . . . . .
H2 H 0.2357 0.4592 0.5855 0.029 Uiso 1 1 calc R U . . .
C3 C 0.17609(4) 0.3117(4) 0.56954(6) 0.0275(3) Uani 1 1 d . . . . .
H3 H 0.1671 0.3931 0.6040 0.033 Uiso 1 1 calc R U . . .
C4 C 0.14880(4) 0.1517(4) 0.52970(6) 0.0266(3) Uani 1 1 d . . . . .
H4 H 0.1210 0.1181 0.5367 0.032 Uiso 1 1 calc R U . . .
C5 C 0.16287(4) 0.0409(4) 0.47911(5) 0.0217(3) Uani 1 1 d . . . . .
C6 C 0.18614(5) -0.8476(4) 0.20739(7) 0.0345(4) Uani 1 1 d D . . . .
H6 H 0.1993 -0.9408 0.1768 0.041 Uiso 1 1 calc R U . . .
C7 C 0.20625(5) -0.8685(4) 0.26099(7) 0.0307(3) Uani 1 1 d D . . . .
H7 H 0.2324 -0.9738 0.2671 0.037 Uiso 1 1 calc R U . . .
C8 C 0.18733(4) -0.7323(4) 0.30546(6) 0.0261(3) Uani 1 1 d D . . . .
H8 H 0.2006 -0.7431 0.3428 0.031 Uiso 1 1 calc R U . . .
C9 C 0.14888(4) -0.5790(4) 0.29588(5) 0.0221(3) Uani 1 1 d D . . . .
C10 C 0.13126(5) -0.5723(4) 0.24006(6) 0.0293(3) Uani 1 1 d D . . . .
H10 H 0.1050 -0.4690 0.2327 0.035 Uiso 1 1 calc R U . . .
C11 C 0.12868(4) -0.4193(4) 0.34252(5) 0.0213(3) Uani 1 1 d . . . . .
C12 C 0.15268(4) -0.2865(4) 0.38920(5) 0.0212(3) Uani 1 1 d . . . . .
H12 H 0.1816 -0.3095 0.3910 0.025 Uiso 1 1 calc R U . . .
C13 C 0.13528(4) -0.1212(4) 0.43316(5) 0.0215(3) Uani 1 1 d . . . . .
C14 C 0.09273(4) -0.0967(4) 0.43109(6) 0.0226(3) Uani 1 1 d . . . . .
H14 H 0.0805 0.0096 0.4613 0.027 Uiso 1 1 calc R U . . .
C15 C 0.06794(4) -0.2276(4) 0.38481(6) 0.0225(3) Uani 1 1 d . . . . .
C16 C 0.08614(4) -0.3864(4) 0.34083(5) 0.0225(3) Uani 1 1 d . . . . .
H16 H 0.0693 -0.4736 0.3093 0.027 Uiso 1 1 calc R U . . .
C17A C 0.0211(3) -0.152(4) 0.3835(5) 0.0192(15) Uani 0.5 1 d D . P A 1
C18A C 0.0009(4) -0.055(4) 0.3324(5) 0.0245(18) Uani 0.5 1 d D . P A 1
H18A H 0.0157 -0.0098 0.3006 0.029 Uiso 0.5 1 calc R U P A 1
C19A C -0.0412(4) -0.025(9) 0.3287(5) 0.0491(17) Uani 0.5 1 d D . P A 1
H19A H -0.0559 0.0397 0.2939 0.059 Uiso 0.5 1 calc R U P A 1
C20A C -0.0622(3) -0.090(8) 0.3760(5) 0.0639(9) Uani 0.5 1 d D . P A 1
H20A H -0.0912 -0.1028 0.3734 0.077 Uiso 0.5 1 calc R U P A 1
N3A N -0.0384(3) -0.135(3) 0.4273(4) 0.046(2) Uani 0.5 1 d D . P A 1
C21A C 0.0009(6) -0.190(5) 0.4308(8) 0.033(2) Uani 0.5 1 d . . P A 1
H21A H 0.0154 -0.2547 0.4657 0.039 Uiso 0.5 1 calc R U P A 1
C17B C 0.0245(3) -0.216(4) 0.3794(5) 0.0192(15) Uani 0.5 1 d D . P A 2
C18B C 0.0009(6) -0.265(5) 0.4257(8) 0.033(2) Uani 0.5 1 d D . P A 2
H18B H 0.0154 -0.3263 0.4608 0.039 Uiso 0.5 1 calc R U P A 2
C19B C -0.0426(4) -0.230(4) 0.4252(5) 0.046(2) Uani 0.5 1 d D . P A 2
H19B H -0.0583 -0.2973 0.4550 0.055 Uiso 0.5 1 calc R U P A 2
C20B C -0.0579(3) -0.085(8) 0.3755(6) 0.0639(9) Uani 0.5 1 d D . P A 2
H20B H -0.0844 0.0126 0.3754 0.077 Uiso 0.5 1 calc R U P A 2
N3B N -0.0405(3) -0.061(7) 0.3261(4) 0.0491(17) Uani 0.5 1 d D . P A 2
C21B C 0.0001(4) -0.127(4) 0.3294(5) 0.0245(18) Uani 0.5 1 d . . P A 2
H21B H 0.0133 -0.1125 0.2955 0.029 Uiso 0.5 1 calc R U P A 2

loop_
_atom_site_aniso_label
_atom_site_aniso_U_11
_atom_site_aniso_U_22
_atom_site_aniso_U_33
_atom_site_aniso_U_23
_atom_site_aniso_U_13
_atom_site_aniso_U_12
N1 0.0219(6) 0.0216(6) 0.0187(5) 0.0019(4) -0.0027(4) -0.0001(4)
N2 0.0374(7) 0.0470(9) 0.0245(6) -0.0055(6) 0.0057(5) -0.0119(6)
C1 0.0225(7) 0.0200(7) 0.0190(6) 0.0021(5) -0.0034(5) 0.0011(5)
C2 0.0256(7) 0.0278(7) 0.0184(6) -0.0019(5) -0.0046(5) -0.0014(6)
C3 0.0300(7) 0.0350(8) 0.0175(6) -0.0019(6) 0.0018(5) -0.0006(6)
C4 0.0244(7) 0.0342(8) 0.0212(6) 0.0016(6) 0.0016(5) -0.0027(6)
C5 0.0230(6) 0.0222(7) 0.0191(6) 0.0032(5) -0.0020(5) -0.0005(5)
C6 0.0386(9) 0.0355(9) 0.0314(8) -0.0091(7) 0.0130(6) -0.0093(7)
C7 0.0282(7) 0.0297(8) 0.0351(8) -0.0019(6) 0.0084(6) -0.0010(6)
C8 0.0266(7) 0.0255(8) 0.0260(7) 0.0005(6) 0.0016(5) -0.0034(6)
C9 0.0233(7) 0.0226(7) 0.0204(6) 0.0010(5) 0.0017(5) -0.0070(5)
C10 0.0265(7) 0.0391(9) 0.0219(7) 0.0002(6) 0.0004(5) -0.0044(6)
C11 0.0239(7) 0.0218(7) 0.0178(6) 0.0028(5) 0.0002(5) -0.0028(5)
C12 0.0200(6) 0.0234(7) 0.0197(6) 0.0036(5) -0.0005(5) -0.0021(5)
C13 0.0230(6) 0.0220(7) 0.0188(6) 0.0028(5) -0.0017(5) -0.0030(5)
C14 0.0236(7) 0.0236(7) 0.0201(6) 0.0014(5) 0.0000(5) -0.0002(5)
C15 0.0202(6) 0.0249(7) 0.0221(6) 0.0041(5) -0.0009(5) -0.0015(5)
C16 0.0228(7) 0.0261(7) 0.0174(6) 0.0024(5) -0.0037(5) -0.0039(5)
C17A 0.0187(14) 0.016(5) 0.0229(16) -0.010(2) 0.0022(11) 0.0059(17)
C18A 0.0248(8) 0.022(6) 0.0253(11) -0.006(2) -0.0029(8) -0.003(2)
C19A 0.0294(9) 0.069(5) 0.0459(12) 0.0008(18) -0.0123(8) 0.0032(12)
C20A 0.0154(16) 0.112(2) 0.0635(13) 0.0062(14) -0.0012(13) 0.005(2)
N3A 0.019(2) 0.076(6) 0.0418(11) -0.001(3) 0.0022(12) -0.015(3)
C21A 0.0266(8) 0.049(7) 0.022(3) -0.010(3) -0.0006(14) -0.004(3)
C17B 0.0187(14) 0.016(5) 0.0229(16) -0.010(2) 0.0022(11) 0.0059(17)
C18B 0.0266(8) 0.049(7) 0.022(3) -0.010(3) -0.0006(14) -0.004(3)
C19B 0.019(2) 0.076(6) 0.0418(11) -0.001(3) 0.0022(12) -0.015(3)
C20B 0.0154(16) 0.112(2) 0.0635(13) 0.0062(14) -0.0012(13) 0.005(2)
N3B 0.0294(9) 0.069(5) 0.0459(12) 0.0008(18) -0.0123(8) 0.0032(12)
C21B 0.0248(8) 0.022(6) 0.0253(11) -0.006(2) -0.0029(8) -0.003(2)

loop_
_atom_type_symbol
_atom_type_description
_atom_type_scat_dispersion_real
_atom_type_scat_dispersion_imag
_atom_type_scat_source
C C 0.0033 0.0016 'International Tables Vol C Tables 4.2.6.8 and 6.1.1.4'
H H 0.0000 0.0000 'International Tables Vol C Tables 4.2.6.8 and 6.1.1.4'
N N 0.0061 0.0033 'International Tables Vol C Tables 4.2.6.8 and 6.1.1.4'

loop_
_geom_angle_atom_site_label_1
_geom_angle_atom_site_label_2
_geom_angle_atom_site_label_3
_geom_angle
_geom_angle_site_symmetry_1
_geom_angle_site_symmetry_3
C1 N1 C5 118.88(12) . .
C6 N2 C10 116.84(13) . .
N1 C1 C2 122.43(12) . .
N1 C1 C1 116.16(15) . 7_556
C2 C1 C1 121.40(15) . 7_556
C3 C2 C1 118.56(12) . .
C3 C2 H2 120.7 . .
C1 C2 H2 120.7 . .
C2 C3 C4 119.40(13) . .
C2 C3 H3 120.3 . .
C4 C3 H3 120.3 . .
C3 C4 C5 118.82(13) . .
C3 C4 H4 120.6 . .
C5 C4 H4 120.6 . .
N1 C5 C4 121.90(12) . .
N1 C5 C13 115.77(12) . .
C4 C5 C13 122.32(12) . .
N2 C6 C7 123.75(14) . .
N2 C6 H6 118.1 . .
C7 C6 H6 118.1 . .
C6 C7 C8 118.27(15) . .
C6 C7 H7 120.9 . .
C8 C7 H7 120.9 . .
C7 C8 C9 120.30(14) . .
C7 C8 H8 119.9 . .
C9 C8 H8 119.9 . .
C8 C9 C10 116.73(13) . .
C8 C9 C11 121.29(12) . .
C10 C9 C11 121.93(13) . .
N2 C10 C9 124.12(14) . .
N2 C10 H10 117.9 . .
C9 C10 H10 117.9 . .
C12 C11 C16 118.33(12) . .
C12 C11 C9 119.44(12) . .
C16 C11 C9 122.20(12) . .
C13 C12 C11 121.75(12) . .
C13 C12 H12 119.1 . .
C11 C12 H12 119.1 . .
C12 C13 C14 118.95(12) . .
C12 C13 C5 118.79(12) . .
C14 C13 C5 122.17(12) . .
C13 C14 C15 120.48(13) . .
C13 C14 H14 119.8 . .
C15 C14 H14 119.8 . .
C16 C15 C14 119.46(12) . .
C16 C15 C17B 116.2(5) . .
C14 C15 C17B 124.3(5) . .
C16 C15 C17A 123.9(5) . .
C14 C15 C17A 116.3(5) . .
C15 C16 C11 121.01(12) . .
C15 C16 H16 119.5 . .
C11 C16 H16 119.5 . .
C21A C17A C18A 121.8(8) . .
C21A C17A C15 121.1(12) . .
C18A C17A C15 117.2(8) . .
C17A C18A C19A 118.1(2) . .
C17A C18A H18A 121.0 . .
C19A C18A H18A 121.0 . .
C18A C19A C20A 120.0(2) . .
C18A C19A H19A 120.0 . .
C20A C19A H19A 120.0 . .
C19A C20A N3A 116.6(2) . .
C19A C20A H20A 121.7 . .
N3A C20A H20A 121.7 . .
C21A N3A C20A 123.1(9) . .
N3A C21A C17A 118.9(15) . .
N3A C21A H21A 120.5 . .
C17A C21A H21A 120.5 . .
C21B C17B C18B 112.3(8) . .
C21B C17B C15 124.6(9) . .
C18B C17B C15 122.9(12) . .
C17B C18B C19B 126.7(15) . .
C17B C18B H18B 116.6 . .
C19B C18B H18B 116.6 . .
C20B C19B C18B 109.4(10) . .
C20B C19B H19B 125.3 . .
C18B C19B H19B 125.3 . .
N3B C20B C19B 129.0(10) . .
N3B C20B H20B 115.5 . .
C19B C20B H20B 115.5 . .
C21B N3B C20B 115.4(4) . .
N3B C21B C17B 124.9(4) . .
N3B C21B H21B 117.6 . .
C17B C21B H21B 117.6 . .

loop_
_geom_bond_atom_site_label_1
_geom_bond_atom_site_label_2
_geom_bond_distance
_geom_bond_site_symmetry_2
N1 C1 1.3401(17) .
N1 C5 1.3459(18) .
N2 C6 1.343(2) .
N2 C10 1.347(2) .
C1 C2 1.3955(19) .
C1 C1 1.494(3) 7_556
C2 C3 1.383(2) .
C2 H2 0.9500 .
C3 C4 1.387(2) .
C3 H3 0.9500 .
C4 C5 1.3956(19) .
C4 H4 0.9500 .
C5 C13 1.4902(18) .
C6 C7 1.380(2) .
C6 H6 0.9500 .
C7 C8 1.380(2) .
C7 H7 0.9500 .
C8 C9 1.394(2) .
C8 H8 0.9500 .
C9 C10 1.3953(19) .
C9 C11 1.4802(19) .
C10 H10 0.9500 .
C11 C12 1.3966(18) .
C11 C16 1.3970(19) .
C12 C13 1.3935(19) .
C12 H12 0.9500 .
C13 C14 1.3943(19) .
C14 C15 1.3996(18) .
C14 H14 0.9500 .
C15 C16 1.396(2) .
C15 C17B 1.418(10) .
C15 C17A 1.561(9) .
C16 H16 0.9500 .
C17A C21A 1.362(17) .
C17A C18A 1.380(2) .
C18A C19A 1.381(2) .
C18A H18A 0.9500 .
C19A C20A 1.394(2) .
C19A H19A 0.9500 .
C20A N3A 1.395(2) .
C20A H20A 0.9500 .
N3A C21A 1.300(16) .
C21A H21A 0.9500 .
C17B C21B 1.411(5) .
C17B C18B 1.417(17) .
C18B C19B 1.429(16) .
C18B H18B 0.9500 .
C19B C20B 1.361(10) .
C19B H19B 0.9500 .
C20B N3B 1.357(7) .
C20B H20B 0.9500 .
N3B C21B 1.350(6) .
C21B H21B 0.9500 .

loop_
_geom_torsion_atom_site_label_1
_geom_torsion_atom_site_label_2
_geom_torsion_atom_site_label_3
_geom_torsion_atom_site_label_4
_geom_torsion
_geom_torsion_site_symmetry_1
_geom_torsion_site_symmetry_2
_geom_torsion_site_symmetry_3
_geom_torsion_site_symmetry_4
C5 N1 C1 C2 -0.5(2) . . . .
C5 N1 C1 C1 -179.62(14) . . . 7_556
N1 C1 C2 C3 0.4(2) . . . .
C1 C1 C2 C3 179.46(16) 7_556 . . .
C1 C2 C3 C4 0.5(2) . . . .
C2 C3 C4 C5 -1.2(2) . . . .
C1 N1 C5 C4 -0.2(2) . . . .
C1 N1 C5 C13 178.53(12) . . . .
C3 C4 C5 N1 1.1(2) . . . .
C3 C4 C5 C13 -177.63(13) . . . .
C10 N2 C6 C7 0.2(2) . . . .
N2 C6 C7 C8 -0.2(3) . . . .
C6 C7 C8 C9 0.1(2) . . . .
C7 C8 C9 C10 0.0(2) . . . .
C7 C8 C9 C11 -177.62(13) . . . .
C6 N2 C10 C9 0.0(2) . . . .
C8 C9 C10 N2 0.0(2) . . . .
C11 C9 C10 N2 177.57(14) . . . .
C8 C9 C11 C12 27.7(2) . . . .
C10 C9 C11 C12 -149.80(14) . . . .
C8 C9 C11 C16 -154.35(14) . . . .
C10 C9 C11 C16 28.1(2) . . . .
C16 C11 C12 C13 -0.7(2) . . . .
C9 C11 C12 C13 177.35(13) . . . .
C11 C12 C13 C14 1.8(2) . . . .
C11 C12 C13 C5 -174.70(12) . . . .
N1 C5 C13 C12 13.99(19) . . . .
C4 C5 C13 C12 -167.24(14) . . . .
N1 C5 C13 C14 -162.41(13) . . . .
C4 C5 C13 C14 16.4(2) . . . .
C12 C13 C14 C15 -1.8(2) . . . .
C5 C13 C14 C15 174.61(13) . . . .
C13 C14 C15 C16 0.6(2) . . . .
C13 C14 C15 C17B 179.5(8) . . . .
C13 C14 C15 C17A -173.6(7) . . . .
C14 C15 C16 C11 0.5(2) . . . .
C17B C15 C16 C11 -178.4(7) . . . .
C17A C15 C16 C11 174.3(7) . . . .
C12 C11 C16 C15 -0.5(2) . . . .
C9 C11 C16 C15 -178.48(13) . . . .
C16 C15 C17A C21A 141.4(12) . . . .
C14 C15 C17A C21A -44.7(15) . . . .
C16 C15 C17A C18A -37.0(15) . . . .
C14 C15 C17A C18A 137.0(10) . . . .
C21A C17A C18A C19A -6(3) . . . .
C15 C17A C18A C19A 172.7(19) . . . .
C17A C18A C19A C20A 0(3) . . . .
C18A C19A C20A N3A 9(4) . . . .
C19A C20A N3A C21A -15(3) . . . .
C20A N3A C21A C17A 10(3) . . . .
C18A C17A C21A N3A 1(2) . . . .
C15 C17A C21A N3A -177.7(13) . . . .
C16 C15 C17B C21B -44.8(16) . . . .
C14 C15 C17B C21B 136.4(11) . . . .
C16 C15 C17B C18B 141.1(12) . . . .
C14 C15 C17B C18B -37.8(17) . . . .
C21B C17B C18B C19B 0(2) . . . .
C15 C17B C18B C19B 174.5(14) . . . .
C17B C18B C19B C20B -10(2) . . . .
C18B C19B C20B N3B 19(3) . . . .
C19B C20B N3B C21B -14(3) . . . .
C20B N3B C21B C17B 0(3) . . . .
C18B C17B C21B N3B 6(3) . . . .
C15 C17B C21B N3B -168.6(18) . . . .
